data_7004879
loop_
_publ_author_name
'Chaka, Gezahegn'
'Kandegedara, Ashoka'
'Heeg, Mary Jane'
'Rorabacher, D. B.'

_publ_section_title
;
 Comparative study of donor atom effects on the thermodynamic and
 electron-transfer kinetic properties of copper(II/I) complexes with
 sexadentate macrocyclic ligands. [CuII/I([18]aneS4N2)] and
 [CuII/I([18]aneS4O2)].
;
_journal_issue 4
_journal_name_full 'Dalton transactions (Cambridge, England : 2003)'
_journal_page_first 449
_journal_page_last 458
_journal_paper_doi 10.1039/b612252c
_journal_year 2007
_chemical_formula_sum 'C12 H24 Cl Cu O6 S4'
_chemical_formula_weight 491.54
_chemical_name_systematic
;
?
;
_space_group_IT_number 61
_symmetry_cell_setting orthorhombic
_symmetry_space_group_name_Hall '-P 2ac 2ab'
_symmetry_space_group_name_H-M 'P b c a'
_atom_sites_solution_hydrogens geom
_atom_sites_solution_primary direct
_atom_sites_solution_secondary difmap
_audit_creation_method SHELXL-97
_cell_angle_alpha 90.00
_cell_angle_beta 90.00
_cell_angle_gamma 90.00
_cell_formula_units_Z 8
_cell_length_a 15.5531(8)
_cell_length_b 9.8811(4)
_cell_length_c 24.7535(12)
_cell_measurement_reflns_used 6519
_cell_measurement_temperature 100(2)
_cell_measurement_theta_max 31.8
_cell_measurement_theta_min 2.6
_cell_volume 3804.2(3)
_computing_cell_refinement 'Bruker APEX2'
_computing_data_collection 'Bruker APEX2'
_computing_data_reduction 'Bruker APEX2'
_computing_molecular_graphics SHELXTL-Plus
_computing_publication_material SHELXL-97
_computing_structure_refinement 'SHELXL-97 (Sheldrick, 1997)'
_computing_structure_solution 'SHELXS-97 (Sheldrick, 1990)'
_diffrn_ambient_temperature 100(2)
_diffrn_measured_fraction_theta_full 0.999
_diffrn_measured_fraction_theta_max 0.880
_diffrn_measurement_device_type 'Bruker APEX2 kappa'
_diffrn_measurement_method 'Bruker APEX2'
_diffrn_radiation_monochromator graphite
_diffrn_radiation_source 'fine-focus sealed tube'
_diffrn_radiation_type MoK\a
_diffrn_radiation_wavelength 0.71073
_diffrn_reflns_av_R_equivalents 0.0436
_diffrn_reflns_av_sigmaI/netI 0.0434
_diffrn_reflns_limit_h_max 23
_diffrn_reflns_limit_h_min 0
_diffrn_reflns_limit_k_max 14
_diffrn_reflns_limit_k_min 0
_diffrn_reflns_limit_l_max 35
_diffrn_reflns_limit_l_min 0
_diffrn_reflns_number 31315
_diffrn_reflns_theta_full 28.30
_diffrn_reflns_theta_max 33.24
_diffrn_reflns_theta_min 2.10
_exptl_absorpt_coefficient_mu 1.753
_exptl_absorpt_correction_T_max 0.8172
_exptl_absorpt_correction_T_min 0.7432
_exptl_absorpt_correction_type multi-scan
_exptl_crystal_colour colorless
_exptl_crystal_density_diffrn 1.716
_exptl_crystal_density_method 'not measured'
_exptl_crystal_description rod
_exptl_crystal_F_000 2032
_exptl_crystal_size_max 0.18
_exptl_crystal_size_mid 0.16
_exptl_crystal_size_min 0.12
_refine_diff_density_max 1.225
_refine_diff_density_min -0.438
_refine_diff_density_rms 0.110
_refine_ls_extinction_method none
_refine_ls_goodness_of_fit_ref 1.044
_refine_ls_hydrogen_treatment mixed
_refine_ls_matrix_type full
_refine_ls_number_parameters 305
_refine_ls_number_reflns 6439
_refine_ls_number_restraints 0
_refine_ls_restrained_S_all 1.044
_refine_ls_R_factor_all 0.0574
_refine_ls_R_factor_gt 0.0356
_refine_ls_shift/su_max 0.003
_refine_ls_shift/su_mean 0.000
_refine_ls_structure_factor_coef Fsqd
_refine_ls_weighting_details 'calc w=1/[\s^2^(Fo^2^)+(0.0334P)^2^+1.9327P] where P=(Fo^2^+2Fc^2^)/3'
_refine_ls_weighting_scheme calc
_refine_ls_wR_factor_gt 0.0732
_refine_ls_wR_factor_ref 0.0809
_reflns_number_gt 4874
_reflns_number_total 6439
_reflns_threshold_expression >2sigma(I)
_cod_data_source_file b612252c.txt
_cod_data_source_block meza
_cod_depositor_comments
;
The following automatic conversions were performed:
'_exptl_absorpt_correction_type' value 'Multi-scan' changed to
'multi-scan' according to
'/home/saulius/struct/CIF-dictionaries/cif_core.dic' dictionary named
'cif_core.dic' version 2.4.1 from 2010-06-29.

Automatic conversion script
Id: cif_fix_enum 1527 2010-12-29 10:47:43Z saulius 
;
_cod_original_sg_symbol_H-M Pbca
_cod_database_code 7004879

loop_
_symmetry_equiv_pos_as_xyz
'x, y, z'
'-x+1/2, -y, z+1/2'
'-x, y+1/2, -z+1/2'
'x+1/2, -y+1/2, -z'
'-x, -y, -z'
'x-1/2, y, -z-1/2'
'x, -y-1/2, z-1/2'
'-x-1/2, y-1/2, z'

loop_
_atom_site_label
_atom_site_type_symbol
_atom_site_fract_x
_atom_site_fract_y
_atom_site_fract_z
_atom_site_U_iso_or_equiv
_atom_site_adp_type
_atom_site_occupancy
_atom_site_symmetry_multiplicity
_atom_site_calc_flag
_atom_site_refinement_flags
_atom_site_disorder_assembly
_atom_site_disorder_group
Cu1 Cu 0.383241(14) 0.81918(2) 0.870853(9) 0.01169(6) Uani 1 1 d . . .
S1 S 0.47637(3) 0.97139(5) 0.831035(18) 0.01216(10) Uani 1 1 d . . .
S2 S 0.37557(3) 0.68310(5) 0.794765(19) 0.01176(9) Uani 1 1 d . . .
O1 O 0.18660(10) 0.84310(15) 0.80360(6) 0.0220(3) Uani 1 1 d . . .
S3 S 0.26555(3) 0.92376(5) 0.909339(19) 0.01324(10) Uani 1 1 d . . .
S4 S 0.41244(3) 0.69095(5) 0.947358(19) 0.01362(10) Uani 1 1 d . . .
O2 O 0.55758(9) 0.94320(13) 0.94062(5) 0.0155(3) Uani 1 1 d . . .
C1 C 0.46538(13) 0.9134(2) 0.76203(7) 0.0143(4) Uani 1 1 d . . .
C2 C 0.46185(12) 0.7606(2) 0.75661(8) 0.0141(4) Uani 1 1 d . . .
C3 C 0.28421(13) 0.7150(2) 0.75057(8) 0.0169(4) Uani 1 1 d . . .
C4 C 0.20078(13) 0.7104(2) 0.78174(9) 0.0227(4) Uani 1 1 d . . .
H4A H 0.1528 0.6847 0.7575 0.027 Uiso 1 1 calc R . .
H4B H 0.2045 0.6429 0.8112 0.027 Uiso 1 1 calc R . .
C5 C 0.12838(14) 0.8443(2) 0.84750(9) 0.0209(4) Uani 1 1 d . . .
C6 C 0.17136(14) 0.8155(2) 0.90065(9) 0.0207(4) Uani 1 1 d . . .
C7 C 0.29206(14) 0.8855(2) 0.97913(8) 0.0159(4) Uani 1 1 d . . .
C8 C 0.31995(13) 0.7395(2) 0.98784(8) 0.0164(4) Uani 1 1 d . . .
C9 C 0.49823(14) 0.7588(2) 0.99013(8) 0.0198(4) Uani 1 1 d . . .
C10 C 0.57467(13) 0.8083(2) 0.95814(9) 0.0179(4) Uani 1 1 d . . .
C11 C 0.61402(14) 0.9852(2) 0.89824(8) 0.0182(4) Uani 1 1 d . . .
C12 C 0.58798(12) 0.9253(2) 0.84424(8) 0.0162(4) Uani 1 1 d . . .
Cl1 Cl 0.62165(3) 0.47510(5) 0.873743(18) 0.01486(10) Uani 1 1 d . . .
O3 O 0.65076(11) 0.51085(16) 0.92704(6) 0.0263(4) Uani 1 1 d . . .
O4 O 0.55627(11) 0.56889(16) 0.85633(6) 0.0266(4) Uani 1 1 d . . .
O5 O 0.69268(11) 0.48080(19) 0.83677(7) 0.0335(4) Uani 1 1 d . . .
O6 O 0.58718(12) 0.34027(16) 0.87447(7) 0.0328(4) Uani 1 1 d . . .
H1A H 0.4114(15) 0.956(2) 0.7495(9) 0.017(6) Uiso 1 1 d . . .
H1B H 0.5136(18) 0.949(3) 0.7426(11) 0.032(7) Uiso 1 1 d . . .
H2A H 0.5117(15) 0.719(2) 0.7707(9) 0.016(6) Uiso 1 1 d . . .
H2B H 0.4563(14) 0.734(2) 0.7180(9) 0.015(6) Uiso 1 1 d . . .
H3A H 0.2844(17) 0.651(3) 0.7255(11) 0.035(7) Uiso 1 1 d . . .
H3B H 0.2925(16) 0.801(3) 0.7342(10) 0.026(7) Uiso 1 1 d . . .
H5A H 0.0852(15) 0.779(2) 0.8411(9) 0.015(6) Uiso 1 1 d . . .
H5B H 0.1079(16) 0.937(3) 0.8475(10) 0.029(7) Uiso 1 1 d . . .
H6A H 0.1916(19) 0.710(3) 0.9013(11) 0.042(8) Uiso 1 1 d . . .
H6B H 0.1318(18) 0.838(3) 0.9289(12) 0.039(8) Uiso 1 1 d . . .
H7A H 0.2438(15) 0.905(2) 1.0002(9) 0.022(6) Uiso 1 1 d . . .
H7B H 0.3386(14) 0.945(2) 0.9880(9) 0.013(5) Uiso 1 1 d . . .
H8A H 0.3342(16) 0.723(3) 1.0246(10) 0.030(7) Uiso 1 1 d . . .
H8B H 0.2770(16) 0.678(2) 0.9779(9) 0.020(6) Uiso 1 1 d . . .
H9A H 0.4757(15) 0.830(2) 1.0107(10) 0.018(6) Uiso 1 1 d . . .
H9B H 0.5161(17) 0.689(3) 1.0112(11) 0.030(7) Uiso 1 1 d . . .
H10A H 0.5864(15) 0.748(2) 0.9283(9) 0.019(6) Uiso 1 1 d . . .
H10B H 0.6279(15) 0.810(2) 0.9814(10) 0.020(6) Uiso 1 1 d . . .
H11A H 0.6077(14) 1.084(2) 0.8954(9) 0.011(5) Uiso 1 1 d . . .
H11B H 0.6713(17) 0.960(2) 0.9047(9) 0.024(6) Uiso 1 1 d . . .
H12A H 0.5965(13) 0.834(2) 0.8426(9) 0.009(5) Uiso 1 1 d . . .
H12B H 0.6222(17) 0.963(3) 0.8153(11) 0.032(7) Uiso 1 1 d . . .

loop_
_atom_site_aniso_label
_atom_site_aniso_U_11
_atom_site_aniso_U_22
_atom_site_aniso_U_33
_atom_site_aniso_U_23
_atom_site_aniso_U_13
_atom_site_aniso_U_12
Cu1 0.00968(11) 0.01547(13) 0.00992(11) 0.00024(8) 0.00125(8) -0.00043(9)
S1 0.0124(2) 0.0117(2) 0.0124(2) -0.00034(16) 0.00069(17) -0.00147(16)
S2 0.0106(2) 0.0113(2) 0.0133(2) -0.00061(16) -0.00111(16) 0.00013(16)
O1 0.0205(7) 0.0223(8) 0.0231(8) 0.0000(6) 0.0035(6) 0.0008(6)
S3 0.0119(2) 0.0130(2) 0.0147(2) 0.00001(17) 0.00289(17) -0.00009(17)
S4 0.0140(2) 0.0145(2) 0.0123(2) 0.00135(17) -0.00160(17) -0.00038(17)
O2 0.0152(7) 0.0157(7) 0.0155(7) -0.0013(5) 0.0010(5) 0.0002(5)
C1 0.0167(9) 0.0168(10) 0.0094(8) 0.0008(7) 0.0014(7) -0.0025(8)
C2 0.0125(9) 0.0167(9) 0.0130(9) -0.0032(7) 0.0025(7) -0.0009(7)
C3 0.0131(9) 0.0225(11) 0.0151(9) -0.0028(8) -0.0028(7) 0.0011(8)
C4 0.0126(9) 0.0260(11) 0.0296(11) 0.0004(9) -0.0040(9) -0.0030(8)
C5 0.0154(10) 0.0244(11) 0.0228(11) 0.0067(9) -0.0007(8) -0.0026(9)
C6 0.0151(9) 0.0272(12) 0.0199(10) 0.0023(8) 0.0018(8) -0.0062(8)
C7 0.0181(9) 0.0176(10) 0.0121(9) -0.0020(7) 0.0040(7) -0.0011(8)
C8 0.0162(9) 0.0207(10) 0.0123(9) 0.0026(8) 0.0026(7) -0.0016(8)
C9 0.0181(10) 0.0251(12) 0.0161(10) 0.0034(9) -0.0052(8) -0.0046(9)
C10 0.0149(9) 0.0184(10) 0.0204(10) 0.0023(8) -0.0030(8) 0.0004(8)
C11 0.0163(10) 0.0197(11) 0.0185(10) -0.0009(8) -0.0012(8) -0.0054(8)
C12 0.0100(8) 0.0215(11) 0.0171(9) -0.0014(8) 0.0018(7) -0.0013(8)
Cl1 0.0170(2) 0.0141(2) 0.0135(2) -0.00103(16) -0.00402(17) 0.00055(17)
O3 0.0373(9) 0.0257(8) 0.0159(7) -0.0034(6) -0.0125(7) 0.0037(7)
O4 0.0302(9) 0.0249(8) 0.0246(8) -0.0047(6) -0.0127(7) 0.0122(7)
O5 0.0220(8) 0.0494(11) 0.0292(9) -0.0056(8) 0.0066(7) -0.0038(8)
O6 0.0432(10) 0.0191(8) 0.0362(10) 0.0039(7) -0.0115(8) -0.0111(7)

loop_
_atom_type_symbol
_atom_type_description
_atom_type_scat_dispersion_real
_atom_type_scat_dispersion_imag
_atom_type_scat_source
C C 0.0033 0.0016 'International Tables Vol C Tables 4.2.6.8 and 6.1.1.4'
H H 0.0000 0.0000 'International Tables Vol C Tables 4.2.6.8 and 6.1.1.4'
O O 0.0106 0.0060 'International Tables Vol C Tables 4.2.6.8 and 6.1.1.4'
S S 0.1246 0.1234 'International Tables Vol C Tables 4.2.6.8 and 6.1.1.4'
Cl Cl 0.1484 0.1585 'International Tables Vol C Tables 4.2.6.8 and 6.1.1.4'
Cu Cu 0.3201 1.2651 'International Tables Vol C Tables 4.2.6.8 and 6.1.1.4'

loop_
_geom_angle_atom_site_label_1
_geom_angle_atom_site_label_2
_geom_angle_atom_site_label_3
_geom_angle
_geom_angle_site_symmetry_1
_geom_angle_site_symmetry_3
_geom_angle_publ_flag
S3 Cu1 S1 112.465(19) . . ?
S3 Cu1 S2 123.678(19) . . ?
S1 Cu1 S2 93.629(18) . . ?
S3 Cu1 S4 93.598(19) . . ?
S1 Cu1 S4 125.488(19) . . ?
S2 Cu1 S4 110.862(19) . . ?
C1 S1 C12 100.37(9) . . ?
C1 S1 Cu1 97.90(7) . . ?
C12 S1 Cu1 110.96(7) . . ?
C2 S2 C3 101.06(10) . . ?
C2 S2 Cu1 98.08(6) . . ?
C3 S2 Cu1 115.35(7) . . ?
C5 O1 C4 113.31(17) . . ?
C7 S3 C6 99.92(10) . . ?
C7 S3 Cu1 96.87(7) . . ?
C6 S3 Cu1 108.97(8) . . ?
C8 S4 C9 99.29(10) . . ?
C8 S4 Cu1 98.68(7) . . ?
C9 S4 Cu1 114.47(7) . . ?
C10 O2 C11 112.32(16) . . ?
C2 C1 S1 113.70(13) . . ?
C1 C2 S2 113.66(13) . . ?
C4 C3 S2 111.00(14) . . ?
O1 C4 C3 107.29(17) . . ?
O1 C5 C6 112.72(18) . . ?
C5 C6 S3 110.40(15) . . ?
C8 C7 S3 113.36(14) . . ?
C7 C8 S4 113.42(14) . . ?
C10 C9 S4 112.91(15) . . ?
O2 C10 C9 108.39(17) . . ?
O2 C11 C12 111.69(16) . . ?
C11 C12 S1 108.33(14) . . ?
O5 Cl1 O6 109.37(11) . . ?
O5 Cl1 O3 109.43(10) . . ?
O6 Cl1 O3 109.49(10) . . ?
O5 Cl1 O4 109.09(11) . . ?
O6 Cl1 O4 109.68(11) . . ?
O3 Cl1 O4 109.77(9) . . ?

loop_
_geom_bond_atom_site_label_1
_geom_bond_atom_site_label_2
_geom_bond_distance
_geom_bond_site_symmetry_2
_geom_bond_publ_flag
Cu1 S3 2.3078(5) . ?
Cu1 S1 2.3090(5) . ?
Cu1 S2 2.3172(5) . ?
Cu1 S4 2.3234(5) . ?
S1 C1 1.8097(19) . ?
S1 C12 1.824(2) . ?
S2 C2 1.8107(19) . ?
S2 C3 1.821(2) . ?
O1 C5 1.415(3) . ?
O1 C4 1.436(3) . ?
S3 C7 1.816(2) . ?
S3 C6 1.827(2) . ?
S4 C8 1.817(2) . ?
S4 C9 1.830(2) . ?
O2 C10 1.427(2) . ?
O2 C11 1.429(2) . ?
C1 C2 1.517(3) . ?
C3 C4 1.510(3) . ?
C5 C6 1.503(3) . ?
C7 C8 1.523(3) . ?
C9 C10 1.510(3) . ?
C11 C12 1.517(3) . ?
Cl1 O5 1.4357(17) . ?
Cl1 O6 1.4362(17) . ?
Cl1 O3 1.4388(15) . ?
Cl1 O4 1.4417(15) . ?

loop_
_geom_torsion_atom_site_label_1
_geom_torsion_atom_site_label_2
_geom_torsion_atom_site_label_3
_geom_torsion_atom_site_label_4
_geom_torsion
_geom_torsion_site_symmetry_1
_geom_torsion_site_symmetry_2
_geom_torsion_site_symmetry_3
_geom_torsion_site_symmetry_4
_geom_torsion_publ_flag
S3 Cu1 S1 C1 -116.18(7) . . . . ?
S2 Cu1 S1 C1 12.68(7) . . . . ?
S4 Cu1 S1 C1 131.59(7) . . . . ?
S3 Cu1 S1 C12 139.47(7) . . . . ?
S2 Cu1 S1 C12 -91.66(7) . . . . ?
S4 Cu1 S1 C12 27.25(8) . . . . ?
S3 Cu1 S2 C2 130.58(7) . . . . ?
S1 Cu1 S2 C2 10.42(7) . . . . ?
S4 Cu1 S2 C2 -119.87(7) . . . . ?
S3 Cu1 S2 C3 24.22(9) . . . . ?
S1 Cu1 S2 C3 -95.94(8) . . . . ?
S4 Cu1 S2 C3 133.77(8) . . . . ?
S1 Cu1 S3 C7 -112.66(7) . . . . ?
S2 Cu1 S3 C7 136.37(7) . . . . ?
S4 Cu1 S3 C7 18.29(7) . . . . ?
S1 Cu1 S3 C6 144.34(8) . . . . ?
S2 Cu1 S3 C6 33.38(8) . . . . ?
S4 Cu1 S3 C6 -84.70(8) . . . . ?
S3 Cu1 S4 C8 4.94(7) . . . . ?
S1 Cu1 S4 C8 125.94(7) . . . . ?
S2 Cu1 S4 C8 -123.27(7) . . . . ?
S3 Cu1 S4 C9 -99.46(9) . . . . ?
S1 Cu1 S4 C9 21.54(9) . . . . ?
S2 Cu1 S4 C9 132.32(9) . . . . ?
C12 S1 C1 C2 72.50(16) . . . . ?
Cu1 S1 C1 C2 -40.61(14) . . . . ?
S1 C1 C2 S2 57.56(18) . . . . ?
C3 S2 C2 C1 79.24(16) . . . . ?
Cu1 S2 C2 C1 -38.69(14) . . . . ?
C2 S2 C3 C4 -157.61(15) . . . . ?
Cu1 S2 C3 C4 -53.06(17) . . . . ?
C5 O1 C4 C3 -160.11(17) . . . . ?
S2 C3 C4 O1 86.46(18) . . . . ?
C4 O1 C5 C6 85.6(2) . . . . ?
O1 C5 C6 S3 50.3(2) . . . . ?
C7 S3 C6 C5 171.53(16) . . . . ?
Cu1 S3 C6 C5 -87.61(16) . . . . ?
C6 S3 C7 C8 65.26(17) . . . . ?
Cu1 S3 C7 C8 -45.44(15) . . . . ?
S3 C7 C8 S4 57.90(18) . . . . ?
C9 S4 C8 C7 82.27(16) . . . . ?
Cu1 S4 C8 C7 -34.44(15) . . . . ?
C8 S4 C9 C10 -147.20(16) . . . . ?
Cu1 S4 C9 C10 -43.17(18) . . . . ?
C11 O2 C10 C9 -163.73(16) . . . . ?
S4 C9 C10 O2 83.95(19) . . . . ?
C10 O2 C11 C12 77.4(2) . . . . ?
O2 C11 C12 S1 55.7(2) . . . . ?
C1 S1 C12 C11 171.64(15) . . . . ?
Cu1 S1 C12 C11 -85.66(15) . . . . ?
